data_2216675
loop_
_publ_author_name
'Li, Jing'
'Bai, Sheng-Di'

_publ_section_title
;Dichlorido(\h^5^-cyclopentadienyl)[<i>N</i>-(2,6-dimethylphenyl)-<i>N</i>'-({(2,6-dimethylphenyl)[imino(phenyl)methyl-\k<i>N</i>]amino}dimethylsilyl)benzamidinato-\k^2^<i>N</i>,<i>N</i>']zirconium(IV)
 dichloromethane solvate
;
_journal_coeditor_code NG2353
_journal_issue 12
_journal_name_full 'Acta Crystallographica Section E'
_journal_page_first m3111
_journal_page_last m3111
_journal_paper_doi 10.1107/S1600536807054268
_journal_volume 63
_journal_year 2007
_chemical_formula_iupac '[Zr (C5 H5) (C32 H35 N4 Si) Cl2], CH2 Cl2'
_chemical_formula_moiety 'C37 H40 Cl2 N4 Si Zr, C H2 Cl2'
_chemical_formula_sum 'C38 H42 Cl4 N4 Si Zr'
_chemical_formula_weight 815.87
_chemical_name_systematic
;
Dichlorido(\h^5^-cyclopentadienyl)[<i>N</i>-(2,6-dimethylphenyl)-<i>N</i>'-
({(2,6-dimethylphenyl)[imino(phenyl)methyl-
\kN]amino}dimethylsilyl)benzamidinato-\k^2^<i>N</i>,<i>N</i>']zirconium(IV)
dichloromethane monosolvate
;
_space_group_IT_number 2
_symmetry_cell_setting triclinic
_symmetry_space_group_name_Hall '-P 1'
_symmetry_space_group_name_H-M 'P -1'
_atom_sites_solution_hydrogens geom
_atom_sites_solution_primary direct
_atom_sites_solution_secondary difmap
_cell_angle_alpha 115.042(2)
_cell_angle_beta 103.692(2)
_cell_angle_gamma 92.069(2)
_cell_formula_units_Z 2
_cell_length_a 9.5134(13)
_cell_length_b 15.206(2)
_cell_length_c 15.369(2)
_cell_measurement_reflns_used 6394
_cell_measurement_temperature 213(2)
_cell_measurement_theta_max 27.698
_cell_measurement_theta_min 2.231
_cell_volume 1933.5(4)
_computing_cell_refinement 'SAINT (Bruker, 2000)'
_computing_data_collection 'SMART (Bruker, 2000)'
_computing_data_reduction 'SAINT (Bruker, 2000)'
_computing_molecular_graphics 'SHELXTL/PC (Sheldrick, 1999)'
_computing_publication_material 'SHELXL97 (Sheldrick, 1997)'
_computing_structure_refinement 'SHELXL97 (Sheldrick, 1997)'
_computing_structure_solution 'SHELXS97 (Sheldrick, 1997)'
_diffrn_ambient_temperature 213(2)
_diffrn_measured_fraction_theta_full 0.977
_diffrn_measured_fraction_theta_max 0.977
_diffrn_measurement_device_type 'Bruker Smart CCD-detector diffractometer'
_diffrn_measurement_method '\f and \w scan'
_diffrn_radiation_monochromator graphite
_diffrn_radiation_source 'fine-focus sealed tube'
_diffrn_radiation_type MoK\a
_diffrn_radiation_wavelength 0.71073
_diffrn_reflns_av_R_equivalents 0.0169
_diffrn_reflns_av_sigmaI/netI 0.0394
_diffrn_reflns_limit_h_max 11
_diffrn_reflns_limit_h_min -10
_diffrn_reflns_limit_k_max 11
_diffrn_reflns_limit_k_min -18
_diffrn_reflns_limit_l_max 18
_diffrn_reflns_limit_l_min -18
_diffrn_reflns_number 7987
_diffrn_reflns_theta_full 25.01
_diffrn_reflns_theta_max 25.01
_diffrn_reflns_theta_min 1.50
_diffrn_standards_decay_% 4.17
_exptl_absorpt_coefficient_mu 0.624
_exptl_absorpt_correction_T_max 0.8349
_exptl_absorpt_correction_T_min 0.6047
_exptl_absorpt_correction_type multi-scan
_exptl_absorpt_process_details '(SADABS; Sheldrick, 1996)'
_exptl_crystal_colour Colorless
_exptl_crystal_density_diffrn 1.401
_exptl_crystal_density_method 'not measured'
_exptl_crystal_description prism
_exptl_crystal_F_000 840
_exptl_crystal_size_max 0.50
_exptl_crystal_size_mid 0.30
_exptl_crystal_size_min 0.30
_refine_diff_density_max 0.706
_refine_diff_density_min -0.494
_refine_ls_extinction_method none
_refine_ls_goodness_of_fit_ref 1.092
_refine_ls_hydrogen_treatment constr
_refine_ls_matrix_type full
_refine_ls_number_parameters 437
_refine_ls_number_reflns 6657
_refine_ls_number_restraints 0
_refine_ls_restrained_S_all 1.092
_refine_ls_R_factor_all 0.0458
_refine_ls_R_factor_gt 0.0421
_refine_ls_shift/su_max 0.001
_refine_ls_shift/su_mean 0.001
_refine_ls_structure_factor_coef Fsqd
_refine_ls_weighting_details 'calc w=1/[\s^2^(Fo^2^)+(0.0435P)^2^+1.5172P] where P=(Fo^2^+2Fc^2^)/3'
_refine_ls_weighting_scheme calc
_refine_ls_wR_factor_gt 0.0996
_refine_ls_wR_factor_ref 0.1020
_reflns_number_gt 6186
_reflns_number_total 6657
_reflns_threshold_expression I>2\s(I)
_cod_data_source_file ng2353.cif
_cod_data_source_block I
_cod_depositor_comments
;
The following automatic conversions were performed:
'_symmetry_cell_setting' value 'Triclinic' changed to 'triclinic'
according to '/home/saulius/struct/CIF-dictionaries/cif_core.dic'
dictionary named 'cif_core.dic' version 2.4.1 from 2010-06-29.

Automatic conversion script
Id: cif_fix_enum 1527 2010-12-29 10:47:43Z saulius 

The following automatic conversions were performed:

'_symmetry_cell_setting' value 'Triclinic' changed to 'triclinic'
according to /home/saulius/struct/CIF-dictionaries/cif_core.dic
dictionary named 'cif_core.dic' version 2.4.1 from 2010-06-29.

Automatic conversion script
Id: cif_fix_values 1715 2011-07-08 13:25:40Z adriana 
;
_cod_database_code 2216675
_cod_database_fobs_code 2216675

loop_
_symmetry_equiv_pos_as_xyz
'x, y, z'
'-x, -y, -z'

loop_
_atom_site_type_symbol
_atom_site_label
_atom_site_fract_x
_atom_site_fract_y
_atom_site_fract_z
_atom_site_U_iso_or_equiv
_atom_site_adp_type
_atom_site_calc_flag
_atom_site_refinement_flags
_atom_site_occupancy
Zr Zr1 -0.10953(3) 0.17095(2) 0.14783(2) 0.02311(10) Uani d . 1
Si Si1 0.25585(8) 0.26176(6) 0.31212(6) 0.02434(18) Uani d . 1
Cl Cl1 0.04791(8) 0.16067(6) 0.03096(6) 0.03238(18) Uani d . 1
Cl Cl2 -0.16730(9) 0.19957(6) 0.30950(6) 0.0372(2) Uani d . 1
N N1 -0.1045(3) 0.32972(18) 0.18845(19) 0.0303(6) Uani d . 1
N N2 0.0881(3) 0.27996(17) 0.25785(18) 0.0250(5) Uani d . 1
N N3 0.2134(3) 0.15896(17) 0.33685(18) 0.0253(5) Uani d . 1
N N4 0.0322(3) 0.06850(18) 0.18635(18) 0.0273(5) Uani d . 1
H H4A 0.0274 0.0126 0.1352 0.033 Uiso calc R 1
C C1 -0.1864(3) 0.4020(2) 0.1722(3) 0.0365(8) Uani d . 1
C C2 -0.2740(4) 0.4472(2) 0.2348(3) 0.0446(9) Uani d . 1
C C3 -0.3541(5) 0.5162(3) 0.2178(4) 0.0646(12) Uani d . 1
H H3A -0.4124 0.5479 0.2599 0.078 Uiso calc R 1
C C4 -0.3494(5) 0.5385(3) 0.1411(4) 0.0762(15) Uani d . 1
H H4B -0.4033 0.5857 0.1311 0.091 Uiso calc R 1
C C5 -0.2660(5) 0.4922(3) 0.0791(4) 0.0683(13) Uani d . 1
H H5A -0.2650 0.5069 0.0257 0.082 Uiso calc R 1
C C6 -0.1822(4) 0.4234(3) 0.0931(3) 0.0489(9) Uani d . 1
C C7 -0.2843(4) 0.4238(3) 0.3191(3) 0.0571(11) Uani d . 1
H H7A -0.3657 0.4509 0.3436 0.086 Uiso calc R 1
H H7B -0.1941 0.4523 0.3728 0.086 Uiso calc R 1
H H7C -0.2998 0.3531 0.2952 0.086 Uiso calc R 1
C C8 -0.0910(5) 0.3759(3) 0.0237(3) 0.0675(12) Uani d . 1
H H8A 0.0120 0.3976 0.0601 0.101 Uiso calc R 1
H H8B -0.1128 0.3944 -0.0306 0.101 Uiso calc R 1
H H8C -0.1129 0.3051 -0.0032 0.101 Uiso calc R 1
C C9 0.0321(3) 0.3547(2) 0.2486(2) 0.0253(6) Uani d . 1
C C10 0.1137(3) 0.4568(2) 0.2996(2) 0.0283(7) Uani d . 1
C C11 0.1057(4) 0.5217(3) 0.3922(3) 0.0462(9) Uani d . 1
H H11A 0.0457 0.5024 0.4236 0.055 Uiso calc R 1
C C12 0.1856(5) 0.6157(3) 0.4402(3) 0.0629(12) Uani d . 1
H H12A 0.1794 0.6597 0.5039 0.075 Uiso calc R 1
C C13 0.2720(5) 0.6442(3) 0.3958(4) 0.0630(13) Uani d . 1
H H13A 0.3254 0.7081 0.4284 0.076 Uiso calc R 1
C C14 0.2820(5) 0.5804(4) 0.3036(4) 0.0735(14) Uani d . 1
H H14A 0.3422 0.6005 0.2729 0.088 Uiso calc R 1
C C15 0.2036(5) 0.4858(3) 0.2550(3) 0.0575(11) Uani d . 1
H H15A 0.2119 0.4418 0.1920 0.069 Uiso calc R 1
C C16 0.3602(4) 0.3661(2) 0.4316(2) 0.0357(7) Uani d . 1
H H16A 0.3002 0.3852 0.4778 0.054 Uiso calc R 1
H H16B 0.3865 0.4212 0.4194 0.054 Uiso calc R 1
H H16C 0.4483 0.3465 0.4603 0.054 Uiso calc R 1
C C17 0.3718(3) 0.2264(2) 0.2254(2) 0.0337(7) Uani d . 1
H H17A 0.3181 0.1718 0.1625 0.051 Uiso calc R 1
H H17B 0.4599 0.2071 0.2545 0.051 Uiso calc R 1
H H17C 0.3982 0.2819 0.2137 0.051 Uiso calc R 1
C C18 0.3032(3) 0.1606(2) 0.4293(2) 0.0305(7) Uani d . 1
C C19 0.4297(3) 0.1167(2) 0.4282(3) 0.0357(8) Uani d . 1
C C20 0.5108(4) 0.1183(3) 0.5179(3) 0.0467(10) Uani d . 1
H H20A 0.5952 0.0880 0.5190 0.056 Uiso calc R 1
C C21 0.4692(4) 0.1633(3) 0.6040(3) 0.0510(10) Uani d . 1
H H21A 0.5247 0.1627 0.6631 0.061 Uiso calc R 1
C C22 0.3473(4) 0.2091(3) 0.6050(3) 0.0472(9) Uani d . 1
H H22A 0.3213 0.2408 0.6650 0.057 Uiso calc R 1
C C23 0.2618(4) 0.2089(2) 0.5173(2) 0.0359(8) Uani d . 1
C C24 0.4833(4) 0.0687(3) 0.3373(3) 0.0485(9) Uani d . 1
H H24A 0.4066 0.0591 0.2784 0.073 Uiso calc R 1
H H24B 0.5095 0.0056 0.3309 0.073 Uiso calc R 1
H H24C 0.5686 0.1104 0.3437 0.073 Uiso calc R 1
C C25 0.1288(4) 0.2592(3) 0.5212(3) 0.0443(9) Uani d . 1
H H25A 0.0443 0.2125 0.5069 0.066 Uiso calc R 1
H H25B 0.1118 0.2845 0.4719 0.066 Uiso calc R 1
H H25C 0.1444 0.3131 0.5873 0.066 Uiso calc R 1
C C26 0.1199(3) 0.0764(2) 0.2700(2) 0.0246(6) Uani d . 1
C C27 0.1091(3) -0.0107(2) 0.2926(2) 0.0285(7) Uani d . 1
C C28 0.1635(4) -0.0944(2) 0.2420(3) 0.0406(8) Uani d . 1
H H28A 0.2149 -0.0961 0.1962 0.049 Uiso calc R 1
C C29 0.1429(4) -0.1763(3) 0.2584(3) 0.0489(9) Uani d . 1
H H29A 0.1816 -0.2329 0.2244 0.059 Uiso calc R 1
C C30 0.0667(5) -0.1750(3) 0.3236(3) 0.0515(10) Uani d . 1
H H30A 0.0533 -0.2304 0.3350 0.062 Uiso calc R 1
C C31 0.0099(5) -0.0925(3) 0.3722(3) 0.0644(12) Uani d . 1
H H31A -0.0440 -0.0919 0.4164 0.077 Uiso calc R 1
C C32 0.0308(5) -0.0100(3) 0.3573(3) 0.0529(10) Uani d . 1
H H32A -0.0084 0.0464 0.3914 0.063 Uiso calc R 1
C C33 -0.2591(3) 0.0458(3) -0.0229(2) 0.0394(8) Uani d . 1
H H33A -0.2200 0.0066 -0.0795 0.047 Uiso calc R 1
C C34 -0.3107(4) 0.1349(3) -0.0057(3) 0.0410(8) Uani d . 1
H H34A -0.3160 0.1688 -0.0488 0.049 Uiso calc R 1
C C35 -0.3781(3) 0.1577(2) 0.0716(2) 0.0375(8) Uani d . 1
H H35A -0.4375 0.2111 0.0927 0.045 Uiso calc R 1
C C36 -0.3691(3) 0.0831(2) 0.1009(2) 0.0367(8) Uani d . 1
H H36A -0.4184 0.0754 0.1477 0.044 Uiso calc R 1
C C37 -0.2939(3) 0.0147(2) 0.0438(2) 0.0359(8) Uani d . 1
H H37A -0.2816 -0.0499 0.0432 0.043 Uiso calc R 1
C C38 0.2517(5) 0.2429(4) 0.9050(4) 0.0799(15) Uani d . 1
H H38A 0.1779 0.2089 0.9198 0.096 Uiso calc R 1
H H38B 0.2009 0.2773 0.8686 0.096 Uiso calc R 1
Cl Cl3 0.37352(15) 0.32951(10) 1.01815(10) 0.0853(4) Uani d . 1
Cl Cl4 0.3398(2) 0.15686(15) 0.82979(12) 0.1207(6) Uani d . 1

loop_
_atom_site_aniso_label
_atom_site_aniso_U_11
_atom_site_aniso_U_22
_atom_site_aniso_U_33
_atom_site_aniso_U_12
_atom_site_aniso_U_13
_atom_site_aniso_U_23
Zr1 0.02140(16) 0.02120(16) 0.02449(16) 0.00268(11) 0.00554(11) 0.00857(12)
Si1 0.0224(4) 0.0229(4) 0.0267(4) 0.0012(3) 0.0054(3) 0.0111(3)
Cl1 0.0329(4) 0.0351(4) 0.0304(4) 0.0038(3) 0.0122(3) 0.0141(3)
Cl2 0.0362(4) 0.0421(5) 0.0303(4) 0.0029(4) 0.0140(3) 0.0112(4)
N1 0.0273(13) 0.0236(13) 0.0353(15) 0.0047(11) 0.0033(11) 0.0113(11)
N2 0.0245(12) 0.0225(13) 0.0268(13) 0.0030(10) 0.0060(10) 0.0105(11)
N3 0.0258(13) 0.0259(13) 0.0256(13) 0.0036(11) 0.0051(10) 0.0136(11)
N4 0.0295(13) 0.0233(13) 0.0240(13) 0.0064(11) 0.0058(11) 0.0064(11)
C1 0.0304(17) 0.0236(16) 0.046(2) 0.0035(14) -0.0015(15) 0.0134(15)
C2 0.0344(19) 0.0292(18) 0.055(2) 0.0071(15) 0.0028(17) 0.0094(17)
C3 0.048(2) 0.042(2) 0.088(3) 0.0205(19) 0.010(2) 0.017(2)
C4 0.063(3) 0.051(3) 0.110(4) 0.024(2) 0.003(3) 0.041(3)
C5 0.076(3) 0.049(3) 0.083(3) 0.018(2) 0.003(3) 0.042(3)
C6 0.052(2) 0.037(2) 0.058(2) 0.0065(17) 0.0030(19) 0.0266(19)
C7 0.047(2) 0.048(2) 0.068(3) 0.0167(19) 0.024(2) 0.013(2)
C8 0.093(3) 0.062(3) 0.067(3) 0.021(3) 0.026(3) 0.044(2)
C9 0.0291(16) 0.0240(15) 0.0245(15) 0.0038(13) 0.0104(13) 0.0108(13)
C10 0.0249(15) 0.0261(16) 0.0336(17) 0.0040(13) 0.0040(13) 0.0153(14)
C11 0.049(2) 0.037(2) 0.040(2) -0.0009(17) 0.0145(17) 0.0055(16)
C12 0.056(3) 0.035(2) 0.060(3) 0.003(2) 0.004(2) -0.0066(19)
C13 0.046(2) 0.029(2) 0.094(4) -0.0032(18) -0.006(2) 0.023(2)
C14 0.063(3) 0.062(3) 0.108(4) -0.011(2) 0.026(3) 0.050(3)
C15 0.065(3) 0.050(2) 0.059(3) -0.006(2) 0.029(2) 0.020(2)
C16 0.0368(18) 0.0310(17) 0.0324(18) -0.0023(14) 0.0014(14) 0.0126(14)
C17 0.0301(16) 0.0360(18) 0.0394(19) 0.0074(14) 0.0139(14) 0.0185(15)
C18 0.0321(16) 0.0277(16) 0.0334(17) -0.0024(13) 0.0013(14) 0.0198(14)
C19 0.0295(17) 0.0282(17) 0.047(2) -0.0034(14) -0.0003(15) 0.0210(16)
C20 0.0348(19) 0.037(2) 0.065(3) -0.0026(16) -0.0084(18) 0.0314(19)
C21 0.060(2) 0.044(2) 0.041(2) -0.0063(19) -0.0112(19) 0.0256(19)
C22 0.060(2) 0.046(2) 0.036(2) -0.0011(19) 0.0030(17) 0.0240(17)
C23 0.0445(19) 0.0331(18) 0.0299(17) -0.0018(15) 0.0061(15) 0.0168(15)
C24 0.038(2) 0.046(2) 0.066(3) 0.0140(17) 0.0141(18) 0.029(2)
C25 0.056(2) 0.047(2) 0.0344(19) 0.0099(18) 0.0192(17) 0.0183(17)
C26 0.0256(15) 0.0238(15) 0.0256(15) 0.0055(12) 0.0115(12) 0.0096(13)
C27 0.0277(15) 0.0274(16) 0.0278(16) -0.0013(13) 0.0018(13) 0.0135(13)
C28 0.051(2) 0.0344(19) 0.047(2) 0.0122(16) 0.0224(17) 0.0225(17)
C29 0.062(2) 0.0311(19) 0.059(2) 0.0126(18) 0.019(2) 0.0237(18)
C30 0.071(3) 0.037(2) 0.053(2) -0.0006(19) 0.010(2) 0.0309(19)
C31 0.095(3) 0.051(3) 0.072(3) 0.010(2) 0.048(3) 0.037(2)
C32 0.075(3) 0.037(2) 0.063(3) 0.0140(19) 0.042(2) 0.0252(19)
C33 0.0268(17) 0.042(2) 0.0306(18) -0.0044(15) 0.0067(14) -0.0004(15)
C34 0.0341(18) 0.047(2) 0.0369(19) -0.0032(16) -0.0034(15) 0.0218(17)
C35 0.0233(16) 0.0363(19) 0.0408(19) 0.0061(14) 0.0025(14) 0.0092(15)
C36 0.0231(16) 0.043(2) 0.0351(18) -0.0068(14) 0.0048(14) 0.0123(16)
C37 0.0250(16) 0.0281(17) 0.0423(19) -0.0022(13) -0.0010(14) 0.0101(15)
C38 0.065(3) 0.101(4) 0.084(4) -0.011(3) 0.013(3) 0.057(3)
Cl3 0.0939(9) 0.0799(9) 0.0864(9) 0.0132(7) 0.0027(7) 0.0525(8)
Cl4 0.1454(15) 0.1500(16) 0.0749(10) 0.0516(13) 0.0290(10) 0.0562(11)

loop_
_atom_type_symbol
_atom_type_description
_atom_type_scat_dispersion_real
_atom_type_scat_dispersion_imag
_atom_type_scat_source
C C 0.0033 0.0016 'International Tables Vol C Tables 4.2.6.8 and 6.1.1.4'
H H 0.0000 0.0000 'International Tables Vol C Tables 4.2.6.8 and 6.1.1.4'
N N 0.0061 0.0033 'International Tables Vol C Tables 4.2.6.8 and 6.1.1.4'
Si Si 0.0817 0.0704 'International Tables Vol C Tables 4.2.6.8 and 6.1.1.4'
Zr Zr -2.9673 0.5597 'International Tables Vol C Tables 4.2.6.8 and 6.1.1.4'
Cl Cl 0.1484 0.1585 'International Tables Vol C Tables 4.2.6.8 and 6.1.1.4'

loop_
_geom_angle_atom_site_label_1
_geom_angle_atom_site_label_2
_geom_angle_atom_site_label_3
_geom_angle
N1 Zr1 N2 59.62(9)
N1 Zr1 N4 139.71(9)
N2 Zr1 N4 80.10(9)
N1 Zr1 C34 88.49(10)
N2 Zr1 C34 143.15(10)
N4 Zr1 C34 129.52(11)
N1 Zr1 C35 84.59(10)
N2 Zr1 C35 142.10(10)
N4 Zr1 C35 133.95(10)
C34 Zr1 C35 32.61(11)
N1 Zr1 C33 119.47(11)
N2 Zr1 C33 154.74(10)
N4 Zr1 C33 97.16(10)
C34 Zr1 C33 32.37(11)
C35 Zr1 C33 53.48(11)
N1 Zr1 Cl2 89.79(7)
N2 Zr1 Cl2 80.36(6)
N4 Zr1 Cl2 81.87(6)
C34 Zr1 Cl2 120.44(9)
C35 Zr1 Cl2 88.01(8)
C33 Zr1 Cl2 124.38(8)
N1 Zr1 C37 137.10(10)
N2 Zr1 C37 162.75(9)
N4 Zr1 C37 82.98(10)
C34 Zr1 C37 53.26(11)
C35 Zr1 C37 52.94(11)
C33 Zr1 C37 32.02(11)
Cl2 Zr1 C37 93.98(8)
N1 Zr1 C36 111.93(10)
N2 Zr1 C36 152.26(10)
N4 Zr1 C36 103.14(10)
C34 Zr1 C36 53.18(11)
C35 Zr1 C36 31.75(11)
C33 Zr1 C36 52.94(11)
Cl2 Zr1 C36 72.98(8)
C37 Zr1 C36 31.79(11)
N1 Zr1 Cl1 88.80(7)
N2 Zr1 Cl1 79.85(6)
N4 Zr1 Cl1 84.96(6)
C34 Zr1 Cl1 81.65(9)
C35 Zr1 Cl1 113.88(8)
C33 Zr1 Cl1 74.90(8)
Cl2 Zr1 Cl1 157.82(3)
C37 Zr1 Cl1 102.06(8)
C36 Zr1 Cl1 127.71(8)
N1 Zr1 C9 30.03(9)
N2 Zr1 C9 29.63(8)
N4 Zr1 C9 109.73(9)
C34 Zr1 C9 116.25(10)
C35 Zr1 C9 114.06(10)
C33 Zr1 C9 142.91(10)
Cl2 Zr1 C9 85.40(6)
C37 Zr1 C9 166.99(10)
C36 Zr1 C9 137.36(10)
Cl1 Zr1 C9 82.35(6)
N2 Si1 N3 103.52(11)
N2 Si1 C17 111.54(13)
N3 Si1 C17 108.83(13)
N2 Si1 C16 115.46(14)
N3 Si1 C16 108.36(13)
C17 Si1 C16 108.82(15)
C9 N1 C1 121.6(2)
C9 N1 Zr1 93.77(17)
C1 N1 Zr1 144.60(19)
C9 N2 Si1 135.7(2)
C9 N2 Zr1 93.08(17)
Si1 N2 Zr1 130.28(13)
C26 N3 C18 118.4(2)
C26 N3 Si1 124.02(19)
C18 N3 Si1 116.92(19)
C26 N4 Zr1 133.0(2)
C26 N4 H4A 113.5
Zr1 N4 H4A 113.5
C6 C1 C2 120.8(3)
C6 C1 N1 120.4(3)
C2 C1 N1 118.8(3)
C3 C2 C1 118.4(4)
C3 C2 C7 119.4(4)
C1 C2 C7 122.2(3)
C4 C3 C2 121.2(4)
C4 C3 H3A 119.4
C2 C3 H3A 119.4
C5 C4 C3 119.8(4)
C5 C4 H4B 120.1
C3 C4 H4B 120.1
C4 C5 C6 121.6(4)
C4 C5 H5A 119.2
C6 C5 H5A 119.2
C1 C6 C5 118.2(4)
C1 C6 C8 122.5(3)
C5 C6 C8 119.3(4)
C2 C7 H7A 109.5
C2 C7 H7B 109.5
H7A C7 H7B 109.5
C2 C7 H7C 109.5
H7A C7 H7C 109.5
H7B C7 H7C 109.5
C6 C8 H8A 109.5
C6 C8 H8B 109.5
H8A C8 H8B 109.5
C6 C8 H8C 109.5
H8A C8 H8C 109.5
H8B C8 H8C 109.5
N2 C9 N1 113.4(3)
N2 C9 C10 123.3(3)
N1 C9 C10 123.3(3)
N2 C9 Zr1 57.29(15)
N1 C9 Zr1 56.21(15)
C10 C9 Zr1 176.7(2)
C11 C10 C15 119.0(3)
C11 C10 C9 121.2(3)
C15 C10 C9 119.8(3)
C10 C11 C12 120.6(4)
C10 C11 H11A 119.7
C12 C11 H11A 119.7
C13 C12 C11 120.2(4)
C13 C12 H12A 119.9
C11 C12 H12A 119.9
C12 C13 C14 120.0(4)
C12 C13 H13A 120.0
C14 C13 H13A 120.0
C13 C14 C15 120.4(4)
C13 C14 H14A 119.8
C15 C14 H14A 119.8
C10 C15 C14 119.7(4)
C10 C15 H15A 120.2
C14 C15 H15A 120.2
Si1 C16 H16A 109.5
Si1 C16 H16B 109.5
H16A C16 H16B 109.5
Si1 C16 H16C 109.5
H16A C16 H16C 109.5
H16B C16 H16C 109.5
Si1 C17 H17A 109.5
Si1 C17 H17B 109.5
H17A C17 H17B 109.5
Si1 C17 H17C 109.5
H17A C17 H17C 109.5
H17B C17 H17C 109.5
C19 C18 C23 121.8(3)
C19 C18 N3 119.4(3)
C23 C18 N3 118.7(3)
C18 C19 C20 117.6(3)
C18 C19 C24 124.0(3)
C20 C19 C24 118.4(3)
C21 C20 C19 121.1(3)
C21 C20 H20A 119.5
C19 C20 H20A 119.5
C20 C21 C22 120.8(3)
C20 C21 H21A 119.6
C22 C21 H21A 119.6
C21 C22 C23 120.3(4)
C21 C22 H22A 119.8
C23 C22 H22A 119.8
C18 C23 C22 118.3(3)
C18 C23 C25 122.9(3)
C22 C23 C25 118.8(3)
C19 C24 H24A 109.5
C19 C24 H24B 109.5
H24A C24 H24B 109.5
C19 C24 H24C 109.5
H24A C24 H24C 109.5
H24B C24 H24C 109.5
C23 C25 H25A 109.5
C23 C25 H25B 109.5
H25A C25 H25B 109.5
C23 C25 H25C 109.5
H25A C25 H25C 109.5
H25B C25 H25C 109.5
N4 C26 N3 123.0(3)
N4 C26 C27 117.3(3)
N3 C26 C27 119.6(2)
C32 C27 C28 119.3(3)
C32 C27 C26 119.3(3)
C28 C27 C26 121.1(3)
C27 C28 C29 120.2(3)
C27 C28 H28A 119.9
C29 C28 H28A 119.9
C30 C29 C28 120.3(4)
C30 C29 H29A 119.8
C28 C29 H29A 119.8
C29 C30 C31 119.5(3)
C29 C30 H30A 120.3
C31 C30 H30A 120.3
C30 C31 C32 120.8(4)
C30 C31 H31A 119.6
C32 C31 H31A 119.6
C27 C32 C31 119.8(4)
C27 C32 H32A 120.1
C31 C32 H32A 120.1
C37 C33 C34 107.8(3)
C37 C33 Zr1 74.68(19)
C34 C33 Zr1 72.90(19)
C37 C33 H33A 125.8
C34 C33 H33A 125.8
Zr1 C33 H33A 125.8
C33 C34 C35 107.6(3)
C33 C34 Zr1 74.73(18)
C35 C34 Zr1 74.18(18)
C33 C34 H34A 125.7
C35 C34 H34A 125.7
Zr1 C34 H34A 125.7
C36 C35 C34 108.2(3)
C36 C35 Zr1 75.81(18)
C34 C35 Zr1 73.21(18)
C36 C35 H35A 125.5
C34 C35 H35A 125.5
Zr1 C35 H35A 125.5
C35 C36 C37 108.1(3)
C35 C36 Zr1 72.43(18)
C37 C36 Zr1 73.54(18)
C35 C36 H36A 125.7
C37 C36 H36A 125.7
Zr1 C36 H36A 125.7
C36 C37 C33 108.3(3)
C36 C37 Zr1 74.66(18)
C33 C37 Zr1 73.30(18)
C36 C37 H37A 125.5
C33 C37 H37A 125.5
Zr1 C37 H37A 125.5
Cl4 C38 Cl3 112.5(3)
Cl4 C38 H38A 109.1
Cl3 C38 H38A 109.1
Cl4 C38 H38B 109.1
Cl3 C38 H38B 109.1
H38A C38 H38B 107.8

loop_
_geom_bond_atom_site_label_1
_geom_bond_atom_site_label_2
_geom_bond_distance
Zr1 N1 2.219(2)
Zr1 N2 2.245(2)
Zr1 N4 2.270(2)
Zr1 C34 2.495(3)
Zr1 C35 2.508(3)
Zr1 C33 2.518(3)
Zr1 Cl2 2.5326(9)
Zr1 C37 2.536(3)
Zr1 C36 2.550(3)
Zr1 Cl1 2.5588(8)
Zr1 C9 2.664(3)
Si1 N2 1.708(2)
Si1 N3 1.811(2)
Si1 C17 1.847(3)
Si1 C16 1.853(3)
N1 C9 1.336(4)
N1 C1 1.442(4)
N2 C9 1.319(4)
N3 C26 1.348(4)
N3 C18 1.465(4)
N4 C26 1.310(4)
N4 H4A 0.8700
C1 C6 1.394(5)
C1 C2 1.399(5)
C2 C3 1.394(5)
C2 C7 1.504(6)
C3 C4 1.368(7)
C3 H3A 0.9400
C4 C5 1.366(7)
C4 H4B 0.9400
C5 C6 1.394(5)
C5 H5A 0.9400
C6 C8 1.498(6)
C7 H7A 0.9700
C7 H7B 0.9700
C7 H7C 0.9700
C8 H8A 0.9700
C8 H8B 0.9700
C8 H8C 0.9700
C9 C10 1.491(4)
C10 C11 1.368(5)
C10 C15 1.380(5)
C11 C12 1.389(5)
C11 H11A 0.9400
C12 C13 1.348(6)
C12 H12A 0.9400
C13 C14 1.366(7)
C13 H13A 0.9400
C14 C15 1.390(6)
C14 H14A 0.9400
C15 H15A 0.9400
C16 H16A 0.9700
C16 H16B 0.9700
C16 H16C 0.9700
C17 H17A 0.9700
C17 H17B 0.9700
C17 H17C 0.9700
C18 C19 1.397(4)
C18 C23 1.397(5)
C19 C20 1.401(5)
C19 C24 1.499(5)
C20 C21 1.370(6)
C20 H20A 0.9400
C21 C22 1.374(5)
C21 H21A 0.9400
C22 C23 1.399(5)
C22 H22A 0.9400
C23 C25 1.502(5)
C24 H24A 0.9700
C24 H24B 0.9700
C24 H24C 0.9700
C25 H25A 0.9700
C25 H25B 0.9700
C25 H25C 0.9700
C26 C27 1.510(4)
C27 C32 1.374(5)
C27 C28 1.376(4)
C28 C29 1.387(5)
C28 H28A 0.9400
C29 C30 1.363(5)
C29 H29A 0.9400
C30 C31 1.368(6)
C30 H30A 0.9400
C31 C32 1.384(5)
C31 H31A 0.9400
C32 H32A 0.9400
C33 C37 1.394(5)
C33 C34 1.398(5)
C33 H33A 0.9900
C34 C35 1.405(5)
C34 H34A 0.9900
C35 C36 1.384(5)
C35 H35A 0.9900
C36 C37 1.393(5)
C36 H36A 0.9900
C37 H37A 0.9900
C38 Cl4 1.735(6)
C38 Cl3 1.760(5)
C38 H38A 0.9800
C38 H38B 0.9800
